data_7015529
loop_
_publ_author_name
'Brotherton, Wendy S.'
'Guha, Pampa M.'
'Phan, Hoa'
'Clark, Ronald J.'
'Shatruk, Michael'
'Zhu, Lei'

_publ_section_title
;
 Tridentate complexes of
 2,6-bis(4-substituted-1,2,3-triazol-1-ylmethyl)pyridine and its
 organic azide precursors: an application of the copper(II)
 acetate-accelerated azide-alkyne cycloaddition.
;
_journal_issue 14
_journal_name_full 'Dalton transactions (Cambridge, England : 2003)'
_journal_page_first 3655
_journal_page_last 3665
_journal_paper_doi 10.1039/c0dt01702g
_journal_volume 40
_journal_year 2011
_chemical_formula_sum 'C52 H50 Cl2 Co N15 O9'
_chemical_formula_weight 1158.90
_chemical_name_systematic
;
?
;
_space_group_IT_number 2
_symmetry_space_group_name_Hall '-P 1'
_symmetry_space_group_name_H-M 'P -1'
_atom_sites_solution_hydrogens geom
_atom_sites_solution_primary direct
_atom_sites_solution_secondary difmap
_audit_creation_method SHELXL-97
_cell_angle_alpha 114.7030(10)
_cell_angle_beta 101.9890(10)
_cell_angle_gamma 94.2900(10)
_cell_formula_units_Z 2
_cell_length_a 12.3100(8)
_cell_length_b 14.6560(9)
_cell_length_c 17.4106(11)
_cell_measurement_temperature 173(2)
_cell_volume 2744.9(3)
_computing_structure_refinement 'SHELXL-97 (Sheldrick, 2008)'
_computing_structure_solution 'SHELXS-97 (Sheldrick, 2008)'
_diffrn_ambient_temperature 173(2)
_diffrn_measured_fraction_theta_full 0.970
_diffrn_measured_fraction_theta_max 0.970
_diffrn_radiation_monochromator graphite
_diffrn_radiation_source 'fine-focus sealed tube'
_diffrn_radiation_type MoK\a
_diffrn_radiation_wavelength 0.71073
_diffrn_reflns_av_R_equivalents 0.0238
_diffrn_reflns_av_sigmaI/netI 0.0306
_diffrn_reflns_limit_h_max 16
_diffrn_reflns_limit_h_min -16
_diffrn_reflns_limit_k_max 19
_diffrn_reflns_limit_k_min -19
_diffrn_reflns_limit_l_max 22
_diffrn_reflns_limit_l_min -22
_diffrn_reflns_number 32788
_diffrn_reflns_theta_full 28.28
_diffrn_reflns_theta_max 28.28
_diffrn_reflns_theta_min 1.88
_exptl_absorpt_coefficient_mu 0.480
_exptl_absorpt_correction_T_max 0.9359
_exptl_absorpt_correction_T_min 0.8501
_exptl_crystal_density_diffrn 1.402
_exptl_crystal_density_method 'not measured'
_exptl_crystal_F_000 1200
_exptl_crystal_size_max 0.35
_exptl_crystal_size_mid 0.25
_exptl_crystal_size_min 0.14
_refine_diff_density_max 0.760
_refine_diff_density_min -0.434
_refine_diff_density_rms 0.051
_refine_ls_extinction_method none
_refine_ls_goodness_of_fit_ref 2.373
_refine_ls_hydrogen_treatment mixed
_refine_ls_matrix_type full
_refine_ls_number_parameters 704
_refine_ls_number_reflns 13224
_refine_ls_number_restraints 4
_refine_ls_restrained_S_all 2.381
_refine_ls_R_factor_all 0.0575
_refine_ls_R_factor_gt 0.0444
_refine_ls_shift/su_max 0.002
_refine_ls_shift/su_mean 0.000
_refine_ls_structure_factor_coef Fsqd
_refine_ls_weighting_details 'calc w=1/[\s^2^(Fo^2^)+(0.0000P)^2^+0.0000P] where P=(Fo^2^+2Fc^2^)/3'
_refine_ls_weighting_scheme calc
_refine_ls_wR_factor_gt 0.0794
_refine_ls_wR_factor_ref 0.0810
_reflns_number_gt 10562
_reflns_number_total 13224
_reflns_threshold_expression >2sigma(I)
_cod_data_source_file c0dt01702g.txt
_cod_data_source_block zhu49
_cod_database_code 7015529

loop_
_symmetry_equiv_pos_as_xyz
'x, y, z'
'-x, -y, -z'

loop_
_atom_site_label
_atom_site_type_symbol
_atom_site_fract_x
_atom_site_fract_y
_atom_site_fract_z
_atom_site_U_iso_or_equiv
_atom_site_adp_type
_atom_site_occupancy
_atom_site_symmetry_multiplicity
_atom_site_calc_flag
_atom_site_refinement_flags
_atom_site_disorder_assembly
_atom_site_disorder_group
Co1 Co 0.245447(19) 0.200803(18) 0.445248(16) 0.02733(7) Uani 1 1 d . A .
C1 C 0.55269(14) 0.41977(9) 0.85410(8) 0.0767(11) Uani 0.811(2) 1 d PG A 1
H1 H 0.5649 0.3552 0.8509 0.092 Uiso 0.811(2) 1 calc PR A 1
C2 C 0.60562(18) 0.50867(11) 0.92944(8) 0.1074(16) Uani 0.811(2) 1 d PG A 1
H2 H 0.6540 0.5049 0.9778 0.129 Uiso 0.811(2) 1 calc PR A 1
C3 C 0.58769(16) 0.60313(9) 0.93405(9) 0.0746(11) Uani 0.811(2) 1 d PG A 1
H3 H 0.6239 0.6639 0.9855 0.090 Uiso 0.811(2) 1 calc PR A 1
C4 C 0.51683(15) 0.60870(7) 0.86333(10) 0.0611(9) Uani 0.811(2) 1 d PG A 1
H4 H 0.5046 0.6733 0.8665 0.073 Uiso 0.811(2) 1 calc PR A 1
C5 C 0.46390(13) 0.51981(8) 0.78799(9) 0.0452(7) Uani 0.811(2) 1 d PG A 1
H5 H 0.4155 0.5236 0.7397 0.054 Uiso 0.811(2) 1 calc PR A 1
C6 C 0.48183(8) 0.42534(7) 0.78338(6) 0.0389(7) Uani 0.811(2) 1 d PG A 1
C1A C 0.49391(16) 0.43828(9) 0.87331(6) 0.050(4) Uiso 0.189(2) 1 d PG A 2
C2A C 0.5549(2) 0.52246(11) 0.94770(6) 0.059(4) Uiso 0.189(2) 1 d PG A 2
C3A C 0.63290(16) 0.59170(11) 0.94464(10) 0.051(4) Uiso 0.189(2) 1 d PG A 2
C4A C 0.66074(12) 0.57353(10) 0.87254(13) 0.074(4) Uiso 0.189(2) 1 d PG A 2
C5A C 0.60083(11) 0.48692(9) 0.79215(11) 0.063(4) Uiso 0.189(2) 1 d PG A 2
C6A C 0.50914(8) 0.42136(7) 0.79109(6) 0.025(3) Uiso 0.189(2) 1 d PG A 2
C7 C 0.43467(9) 0.33144(8) 0.70356(6) 0.0331(4) Uani 1 1 d G . .
C8 C 0.41214(12) 0.23124(7) 0.68964(8) 0.0342(5) Uani 1 1 d G A .
H8 H 0.4252 0.2060 0.7323 0.041 Uiso 1 1 calc R . .
C9 C 0.34276(14) 0.06683(13) 0.54992(12) 0.0330(4) Uani 1 1 d . . .
H9A H 0.3629 0.0341 0.5892 0.040 Uiso 1 1 calc R . .
H9B H 0.3921 0.0488 0.5095 0.040 Uiso 1 1 calc R . .
C10 C 0.22170(14) 0.02164(13) 0.49624(12) 0.0272(4) Uani 1 1 d . A .
C11 C 0.17798(15) -0.07307(13) 0.48697(12) 0.0315(4) Uani 1 1 d . . .
H11 H 0.2207 -0.1042 0.5181 0.038 Uiso 1 1 calc R . .
C12 C 0.07186(15) -0.12214(14) 0.43210(12) 0.0340(5) Uani 1 1 d . . .
H12 H 0.0419 -0.1888 0.4224 0.041 Uiso 1 1 calc R . .
C13 C 0.01039(15) -0.07212(13) 0.39166(12) 0.0307(4) Uani 1 1 d . . .
H13 H -0.0632 -0.1038 0.3540 0.037 Uiso 1 1 calc R . .
C14 C 0.05660(14) 0.02418(13) 0.40627(11) 0.0258(4) Uani 1 1 d . A .
C15 C -0.01645(14) 0.08431(13) 0.37150(12) 0.0284(4) Uani 1 1 d . . .
H15A H -0.0946 0.0451 0.3450 0.034 Uiso 1 1 calc R . .
H15B H -0.0181 0.1493 0.4213 0.034 Uiso 1 1 calc R . .
C16 C -0.03507(16) 0.08960(14) 0.22520(12) 0.0337(4) Uani 1 1 d . . .
H16 H -0.1093 0.0521 0.1939 0.040 Uiso 1 1 calc R . .
C17 C 0.03783(15) 0.13762(14) 0.19709(12) 0.0319(4) Uani 1 1 d . . .
C18 C 0.02174(17) 0.14394(15) 0.11353(13) 0.0370(5) Uani 1 1 d . . .
C19 C 0.10664(19) 0.19716(17) 0.09890(14) 0.0528(6) Uani 1 1 d . . .
H19 H 0.1744 0.2323 0.1440 0.063 Uiso 1 1 calc R . .
C20 C 0.0928(2) 0.19928(19) 0.01847(16) 0.0633(7) Uani 1 1 d . . .
H20 H 0.1517 0.2352 0.0085 0.076 Uiso 1 1 calc R . .
C21 C -0.0051(2) 0.14999(19) -0.04660(16) 0.0586(7) Uani 1 1 d . . .
H21 H -0.0141 0.1516 -0.1015 0.070 Uiso 1 1 calc R . .
C22 C -0.0900(2) 0.09831(19) -0.03212(15) 0.0582(6) Uani 1 1 d . . .
H22 H -0.1584 0.0649 -0.0769 0.070 Uiso 1 1 calc R . .
C23 C -0.07658(18) 0.09458(17) 0.04740(14) 0.0480(6) Uani 1 1 d . . .
H23 H -0.1354 0.0578 0.0566 0.058 Uiso 1 1 calc R . .
N1 N 0.40373(12) 0.33415(11) 0.62518(10) 0.0327(4) Uani 1 1 d . A .
N2 N 0.36388(12) 0.23951(11) 0.56407(10) 0.0301(4) Uani 1 1 d . . .
N3 N 0.36786(12) 0.17723(11) 0.60310(10) 0.0296(4) Uani 1 1 d . A .
N4 N 0.16342(11) 0.07057(10) 0.45580(9) 0.0256(3) Uani 1 1 d . . .
N5 N 0.02150(12) 0.10743(11) 0.30603(10) 0.0277(3) Uani 1 1 d . A .
N6 N 0.12383(12) 0.16407(11) 0.32861(10) 0.0297(4) Uani 1 1 d . . .
N7 N 0.13488(12) 0.18236(11) 0.26202(10) 0.0329(4) Uani 1 1 d . A .
C31 C 0.25791(19) -0.19014(17) 0.16434(15) 0.0529(6) Uani 1 1 d . . .
H31 H 0.2102 -0.1758 0.2028 0.064 Uiso 1 1 calc R . .
C32 C 0.2316(2) -0.28125(19) 0.08867(17) 0.0719(8) Uani 1 1 d . . .
H32 H 0.1658 -0.3291 0.0752 0.086 Uiso 1 1 calc R . .
C33 C 0.3003(3) -0.3027(2) 0.03308(18) 0.0827(9) Uani 1 1 d . . .
H33 H 0.2809 -0.3645 -0.0197 0.099 Uiso 1 1 calc R . .
C34 C 0.3969(3) -0.2352(2) 0.05358(18) 0.0789(8) Uani 1 1 d . . .
H34 H 0.4458 -0.2513 0.0160 0.095 Uiso 1 1 calc R . .
C35 C 0.4237(2) -0.14338(18) 0.12890(15) 0.0585(6) Uani 1 1 d . . .
H35 H 0.4907 -0.0967 0.1424 0.070 Uiso 1 1 calc R . .
C36 C 0.35399(18) -0.11928(15) 0.18440(13) 0.0402(5) Uani 1 1 d . . .
C37 C 0.37617(15) -0.01872(15) 0.26094(12) 0.0337(4) Uani 1 1 d . . .
C38 C 0.46228(16) 0.06383(15) 0.29198(13) 0.0376(5) Uani 1 1 d . . .
H38 H 0.5264 0.0674 0.2703 0.045 Uiso 1 1 calc R . .
C39 C 0.49471(14) 0.24290(14) 0.41614(13) 0.0353(5) Uani 1 1 d . . .
H39A H 0.5676 0.2529 0.4026 0.042 Uiso 1 1 calc R . .
H39B H 0.5115 0.2537 0.4778 0.042 Uiso 1 1 calc R . .
C40 C 0.42805(14) 0.32247(14) 0.40712(12) 0.0301(4) Uani 1 1 d . A .
C41 C 0.47408(17) 0.39173(15) 0.38249(14) 0.0433(5) Uani 1 1 d . . .
H41 H 0.5430 0.3853 0.3660 0.052 Uiso 1 1 calc R . .
C42 C 0.41928(19) 0.46993(16) 0.38214(15) 0.0526(6) Uani 1 1 d . . .
H42 H 0.4503 0.5188 0.3663 0.063 Uiso 1 1 calc R . .
C43 C 0.31847(17) 0.47617(15) 0.40514(13) 0.0407(5) Uani 1 1 d . . .
H43 H 0.2793 0.5298 0.4058 0.049 Uiso 1 1 calc R . .
C44 C 0.27502(14) 0.40324(13) 0.42723(11) 0.0284(4) Uani 1 1 d . A .
C45 C 0.15980(14) 0.40764(14) 0.44499(12) 0.0293(4) Uani 1 1 d . . .
H45A H 0.1398 0.4743 0.4520 0.035 Uiso 1 1 calc R . .
H45B H 0.1036 0.3537 0.3932 0.035 Uiso 1 1 calc R . .
C46 C 0.12721(15) 0.45821(14) 0.59562(12) 0.0326(4) Uani 1 1 d . . .
H46 H 0.1177 0.5270 0.6121 0.039 Uiso 1 1 calc R . .
C47 C 0.11929(14) 0.40274(14) 0.64215(12) 0.0315(4) Uani 1 1 d . . .
C48 C 0.09195(17) 0.43185(15) 0.72673(13) 0.0424(5) Uani 1 1 d . . .
C49 C 0.1160(2) 0.37438(18) 0.77265(14) 0.0581(6) Uani 1 1 d . . .
H49 H 0.1515 0.3170 0.7500 0.070 Uiso 1 1 calc R . .
C50 C 0.0880(3) 0.4010(2) 0.85144(17) 0.0860(9) Uani 1 1 d . . .
H50 H 0.1032 0.3613 0.8825 0.103 Uiso 1 1 calc R . .
C51 C 0.0382(3) 0.4849(3) 0.88454(18) 0.0995(12) Uani 1 1 d . . .
H51 H 0.0196 0.5031 0.9387 0.119 Uiso 1 1 calc R . .
C52 C 0.0151(3) 0.5426(2) 0.84068(19) 0.0936(10) Uani 1 1 d . . .
H52 H -0.0190 0.6007 0.8643 0.112 Uiso 1 1 calc R . .
C53 C 0.0417(2) 0.51603(18) 0.76189(16) 0.0636(7) Uani 1 1 d . . .
H53 H 0.0254 0.5560 0.7312 0.076 Uiso 1 1 calc R . .
N31 N 0.30228(12) 0.00838(12) 0.31086(10) 0.0348(4) Uani 1 1 d . A .
N32 N 0.33956(12) 0.10353(12) 0.37053(10) 0.0334(4) Uani 1 1 d . . .
N33 N 0.43630(12) 0.13788(11) 0.35913(10) 0.0314(4) Uani 1 1 d . A .
N34 N 0.32806(11) 0.32679(11) 0.42835(9) 0.0267(3) Uani 1 1 d . . .
N35 N 0.15108(11) 0.39471(11) 0.52233(10) 0.0277(3) Uani 1 1 d . A .
N36 N 0.15666(11) 0.30306(11) 0.52191(10) 0.0284(3) Uani 1 1 d . . .
N37 N 0.13823(12) 0.30753(11) 0.59518(10) 0.0304(4) Uani 1 1 d . A .
Cl1 Cl 0.74142(5) 0.86633(5) 0.18366(4) 0.05635(16) Uani 1 1 d . . .
O1 O 0.67489(15) 0.76738(13) 0.14929(10) 0.0824(6) Uani 1 1 d . . .
O2 O 0.71074(15) 0.91056(17) 0.12544(14) 0.1011(7) Uani 1 1 d . . .
O3 O 0.72427(14) 0.92831(12) 0.26770(10) 0.0734(5) Uani 1 1 d . . .
O4 O 0.85889(13) 0.86039(13) 0.19442(10) 0.0688(5) Uani 1 1 d . . .
Cl2 Cl 0.81370(4) 0.29329(4) 0.43095(4) 0.03780(12) Uani 1 1 d . . .
O5 O 0.75569(11) 0.18935(10) 0.38310(10) 0.0524(4) Uani 1 1 d . . .
O6 O 0.73839(10) 0.36010(9) 0.42042(9) 0.0449(4) Uani 1 1 d . . .
O7 O 0.90839(11) 0.30760(11) 0.39876(11) 0.0574(4) Uani 1 1 d . . .
O8 O 0.85195(15) 0.31910(13) 0.52245(11) 0.0741(5) Uani 1 1 d . . .
C61 C 0.6786(2) 0.2396(2) 0.6338(2) 0.0623(7) Uani 1 1 d . . .
C62 C 0.7686(3) 0.3221(2) 0.69957(19) 0.0995(10) Uani 1 1 d . . .
H62A H 0.8228 0.2946 0.7300 0.149 Uiso 1 1 calc R . .
H62B H 0.7365 0.3728 0.7420 0.149 Uiso 1 1 calc R . .
H62C H 0.8072 0.3546 0.6711 0.149 Uiso 1 1 calc R . .
N61 N 0.60979(18) 0.17574(19) 0.58211(16) 0.0743(7) Uani 1 1 d . . .
C71 C 0.3661(3) 0.1153(3) 0.1003(3) 0.1583(19) Uani 1 1 d D . .
H71A H 0.3664 0.1675 0.1585 0.237 Uiso 1 1 calc R . .
H71B H 0.3266 0.0492 0.0905 0.237 Uiso 1 1 calc R . .
H71C H 0.3273 0.1343 0.0555 0.237 Uiso 1 1 calc R . .
C72 C 0.4815(4) 0.1079(4) 0.0951(3) 0.176(2) Uani 1 1 d D . .
H72A H 0.4952 0.0398 0.0889 0.212 Uiso 1 1 calc R . .
H72B H 0.4901 0.1128 0.0416 0.212 Uiso 1 1 calc R . .
C73 C 0.6724(3) 0.1710(3) 0.1564(3) 0.1591(19) Uani 1 1 d D . .
H73A H 0.7057 0.1346 0.1896 0.191 Uiso 1 1 calc R . .
H73B H 0.6707 0.1301 0.0942 0.191 Uiso 1 1 calc R . .
C74 C 0.7401(3) 0.2652(3) 0.1878(2) 0.1167(12) Uani 1 1 d D . .
H74A H 0.7443 0.2806 0.1388 0.175 Uiso 1 1 calc R . .
H74B H 0.8161 0.2641 0.2184 0.175 Uiso 1 1 calc R . .
H74C H 0.7079 0.3178 0.2287 0.175 Uiso 1 1 calc R . .
O71 O 0.5595(2) 0.1785(2) 0.1633(2) 0.1640(13) Uani 1 1 d D . .

loop_
_atom_site_aniso_label
_atom_site_aniso_U_11
_atom_site_aniso_U_22
_atom_site_aniso_U_33
_atom_site_aniso_U_23
_atom_site_aniso_U_13
_atom_site_aniso_U_12
Co1 0.02363(13) 0.02651(14) 0.03378(15) 0.01502(12) 0.00935(11) 0.00069(10)
C1 0.100(3) 0.049(2) 0.048(2) 0.0113(16) -0.0203(19) 0.0029(19)
C2 0.140(4) 0.068(3) 0.056(2) 0.007(2) -0.041(2) 0.006(3)
C3 0.073(2) 0.051(2) 0.055(2) -0.0091(17) -0.0002(18) 0.0066(18)
C4 0.084(2) 0.0397(18) 0.0460(19) 0.0048(15) 0.0201(17) 0.0099(16)
C5 0.0602(18) 0.0364(16) 0.0350(15) 0.0109(13) 0.0140(13) 0.0108(13)
C6 0.0354(14) 0.0450(18) 0.0348(16) 0.0162(14) 0.0108(12) 0.0034(12)
C7 0.0312(10) 0.0346(11) 0.0347(12) 0.0156(10) 0.0120(9) 0.0022(9)
C8 0.0334(11) 0.0388(12) 0.0356(12) 0.0221(10) 0.0083(9) 0.0044(9)
C9 0.0281(10) 0.0270(11) 0.0446(12) 0.0181(9) 0.0065(9) 0.0043(8)
C10 0.0254(9) 0.0258(10) 0.0328(11) 0.0137(9) 0.0116(8) 0.0044(8)
C11 0.0313(10) 0.0297(11) 0.0401(12) 0.0200(9) 0.0129(9) 0.0059(8)
C12 0.0374(11) 0.0248(10) 0.0408(12) 0.0149(9) 0.0141(10) -0.0010(9)
C13 0.0277(10) 0.0298(11) 0.0318(11) 0.0120(9) 0.0087(8) -0.0016(8)
C14 0.0241(9) 0.0268(10) 0.0279(10) 0.0114(8) 0.0119(8) 0.0028(8)
C15 0.0229(9) 0.0310(10) 0.0335(11) 0.0157(9) 0.0104(8) 0.0013(8)
C16 0.0283(10) 0.0365(12) 0.0349(12) 0.0181(10) 0.0023(9) 0.0018(9)
C17 0.0319(11) 0.0307(11) 0.0336(11) 0.0145(9) 0.0092(9) 0.0055(9)
C18 0.0440(12) 0.0377(12) 0.0350(12) 0.0190(10) 0.0141(10) 0.0112(10)
C19 0.0552(14) 0.0643(16) 0.0445(14) 0.0302(13) 0.0152(11) 0.0012(12)
C20 0.0736(18) 0.0782(19) 0.0547(17) 0.0411(15) 0.0281(14) 0.0073(15)
C21 0.0751(18) 0.0766(18) 0.0427(15) 0.0379(14) 0.0230(14) 0.0288(15)
C22 0.0580(16) 0.0749(18) 0.0461(15) 0.0332(14) 0.0072(12) 0.0165(13)
C23 0.0475(14) 0.0601(15) 0.0434(14) 0.0304(12) 0.0095(11) 0.0108(11)
N1 0.0329(9) 0.0296(9) 0.0353(10) 0.0152(8) 0.0093(7) -0.0006(7)
N2 0.0282(8) 0.0276(9) 0.0372(10) 0.0172(8) 0.0095(7) 0.0002(7)
N3 0.0247(8) 0.0294(9) 0.0380(10) 0.0193(8) 0.0066(7) 0.0020(7)
N4 0.0221(8) 0.0244(8) 0.0314(9) 0.0125(7) 0.0098(7) 0.0025(6)
N5 0.0229(8) 0.0280(9) 0.0328(9) 0.0153(7) 0.0062(7) 0.0005(7)
N6 0.0263(8) 0.0310(9) 0.0331(9) 0.0159(7) 0.0089(7) -0.0007(7)
N7 0.0339(9) 0.0347(9) 0.0318(9) 0.0159(8) 0.0111(8) 0.0019(7)
C31 0.0594(15) 0.0442(14) 0.0480(15) 0.0136(12) 0.0135(12) 0.0120(12)
C32 0.084(2) 0.0470(16) 0.0620(18) 0.0082(14) 0.0108(16) 0.0067(14)
C33 0.124(3) 0.0543(19) 0.0505(18) 0.0068(15) 0.0173(19) 0.0259(19)
C34 0.113(3) 0.068(2) 0.0601(19) 0.0184(16) 0.0456(18) 0.0346(18)
C35 0.0714(17) 0.0562(16) 0.0520(16) 0.0204(13) 0.0288(13) 0.0218(13)
C36 0.0487(13) 0.0402(13) 0.0360(12) 0.0192(10) 0.0113(10) 0.0192(11)
C37 0.0337(11) 0.0388(12) 0.0339(11) 0.0195(10) 0.0109(9) 0.0119(9)
C38 0.0325(11) 0.0463(13) 0.0434(13) 0.0236(11) 0.0187(10) 0.0132(10)
C39 0.0215(10) 0.0416(12) 0.0431(12) 0.0212(10) 0.0070(9) -0.0023(9)
C40 0.0241(10) 0.0313(11) 0.0321(11) 0.0136(9) 0.0055(8) -0.0027(8)
C41 0.0346(11) 0.0462(13) 0.0587(15) 0.0285(12) 0.0225(11) 0.0016(10)
C42 0.0567(14) 0.0490(14) 0.0772(17) 0.0431(13) 0.0365(13) 0.0087(12)
C43 0.0449(12) 0.0377(12) 0.0523(14) 0.0283(11) 0.0209(11) 0.0079(10)
C44 0.0269(10) 0.0287(10) 0.0285(10) 0.0136(9) 0.0053(8) -0.0016(8)
C45 0.0293(10) 0.0283(10) 0.0340(11) 0.0178(9) 0.0077(8) 0.0034(8)
C46 0.0312(10) 0.0248(10) 0.0390(12) 0.0108(9) 0.0124(9) 0.0015(8)
C47 0.0277(10) 0.0294(11) 0.0332(11) 0.0112(9) 0.0085(9) -0.0031(8)
C48 0.0488(13) 0.0353(12) 0.0343(12) 0.0084(10) 0.0141(10) -0.0086(10)
C49 0.0797(18) 0.0515(15) 0.0390(14) 0.0180(12) 0.0178(13) -0.0045(13)
C50 0.134(3) 0.075(2) 0.0435(17) 0.0229(16) 0.0292(18) -0.0122(19)
C51 0.149(3) 0.085(2) 0.0464(18) 0.0061(17) 0.052(2) -0.021(2)
C52 0.133(3) 0.068(2) 0.075(2) 0.0097(17) 0.070(2) 0.0074(19)
C53 0.0839(19) 0.0503(15) 0.0586(17) 0.0168(13) 0.0404(15) 0.0079(14)
N31 0.0330(9) 0.0305(9) 0.0405(10) 0.0144(8) 0.0119(8) 0.0055(7)
N32 0.0259(8) 0.0329(9) 0.0427(10) 0.0163(8) 0.0138(7) 0.0015(7)
N33 0.0227(8) 0.0360(10) 0.0392(10) 0.0194(8) 0.0101(7) 0.0036(7)
N34 0.0218(8) 0.0291(9) 0.0279(9) 0.0141(7) 0.0034(7) -0.0025(7)
N35 0.0258(8) 0.0259(8) 0.0331(9) 0.0147(7) 0.0089(7) 0.0011(7)
N36 0.0263(8) 0.0261(8) 0.0353(9) 0.0156(7) 0.0103(7) 0.0020(7)
N37 0.0275(8) 0.0320(9) 0.0335(9) 0.0160(8) 0.0104(7) 0.0000(7)
Cl1 0.0543(4) 0.0628(4) 0.0434(4) 0.0246(3) 0.0036(3) -0.0177(3)
O1 0.0911(13) 0.0673(12) 0.0498(11) 0.0036(9) 0.0081(9) -0.0428(10)
O2 0.0756(13) 0.154(2) 0.1176(17) 0.1089(16) 0.0127(12) 0.0098(13)
O3 0.0756(12) 0.0584(11) 0.0582(11) 0.0020(9) 0.0250(9) -0.0230(9)
O4 0.0564(11) 0.0864(13) 0.0570(11) 0.0307(10) 0.0096(9) -0.0030(9)
Cl2 0.0273(2) 0.0333(3) 0.0585(4) 0.0257(3) 0.0114(2) 0.0051(2)
O5 0.0415(8) 0.0273(8) 0.0853(12) 0.0247(8) 0.0128(8) 0.0022(6)
O6 0.0290(7) 0.0332(8) 0.0774(11) 0.0273(8) 0.0168(7) 0.0097(6)
O7 0.0330(8) 0.0551(10) 0.1026(13) 0.0446(9) 0.0324(9) 0.0144(7)
O8 0.0847(13) 0.0803(13) 0.0559(11) 0.0387(10) 0.0008(9) 0.0058(10)
C61 0.0551(17) 0.083(2) 0.069(2) 0.0451(18) 0.0296(15) 0.0229(15)
C62 0.107(3) 0.109(3) 0.079(2) 0.050(2) 0.011(2) -0.014(2)
N61 0.0433(13) 0.097(2) 0.0859(18) 0.0382(16) 0.0258(13) 0.0255(13)
C71 0.071(3) 0.225(5) 0.228(5) 0.171(4) 0.000(3) -0.006(3)
C72 0.140(4) 0.240(6) 0.181(5) 0.146(5) 0.009(4) -0.015(4)
C73 0.078(3) 0.134(4) 0.225(5) 0.056(4) 0.016(3) -0.002(3)
C74 0.091(3) 0.159(4) 0.101(3) 0.068(3) 0.011(2) 0.009(3)
O71 0.0648(17) 0.136(2) 0.223(3) 0.040(2) -0.007(2) 0.0026(16)

loop_
_atom_type_symbol
_atom_type_description
_atom_type_scat_dispersion_real
_atom_type_scat_dispersion_imag
_atom_type_scat_source
C C 0.0033 0.0016 'International Tables Vol C Tables 4.2.6.8 and 6.1.1.4'
H H 0.0000 0.0000 'International Tables Vol C Tables 4.2.6.8 and 6.1.1.4'
N N 0.0061 0.0033 'International Tables Vol C Tables 4.2.6.8 and 6.1.1.4'
O O 0.0106 0.0060 'International Tables Vol C Tables 4.2.6.8 and 6.1.1.4'
Cl Cl 0.1484 0.1585 'International Tables Vol C Tables 4.2.6.8 and 6.1.1.4'
Co Co 0.3494 0.9721 'International Tables Vol C Tables 4.2.6.8 and 6.1.1.4'

loop_
_geom_angle_atom_site_label_1
_geom_angle_atom_site_label_2
_geom_angle_atom_site_label_3
_geom_angle
_geom_angle_site_symmetry_1
_geom_angle_site_symmetry_3
_geom_angle_publ_flag
N6 Co1 N2 178.34(6) . . ?
N6 Co1 N32 88.12(6) . . ?
N2 Co1 N32 93.50(6) . . ?
N6 Co1 N36 93.02(6) . . ?
N2 Co1 N36 85.37(6) . . ?
N32 Co1 N36 177.70(6) . . ?
N6 Co1 N4 90.45(5) . . ?
N2 Co1 N4 89.24(5) . . ?
N32 Co1 N4 88.44(5) . . ?
N36 Co1 N4 93.54(5) . . ?
N6 Co1 N34 87.91(5) . . ?
N2 Co1 N34 92.46(5) . . ?
N32 Co1 N34 89.36(5) . . ?
N36 Co1 N34 88.69(5) . . ?
N4 Co1 N34 177.30(5) . . ?
C2 C1 C6 120.0 . . ?
C2 C1 H1 120.0 . . ?
C6 C1 H1 120.0 . . ?
C1 C2 C3 120.0 . . ?
C1 C2 H2 120.0 . . ?
C3 C2 H2 120.0 . . ?
C4 C3 C2 120.0 . . ?
C4 C3 H3 120.0 . . ?
C2 C3 H3 120.0 . . ?
C3 C4 C5 120.0 . . ?
C3 C4 H4 120.0 . . ?
C5 C4 H4 120.0 . . ?
C4 C5 C6 120.0 . . ?
C4 C5 H5 120.0 . . ?
C6 C5 H5 120.0 . . ?
C5 C6 C1 120.0 . . ?
C5 C6 C7 121.5 . . ?
C1 C6 C7 118.3 . . ?
C2A C1A C6A 120.5 . . ?
C3A C2A C1A 121.6 . . ?
C4A C3A C2A 120.5 . . ?
C3A C4A C5A 120.6 . . ?
C6A C5A C4A 119.9 . . ?
C1A C6A C5A 115.8 . . ?
C1A C6A C7 122.4 . . ?
C5A C6A C7 121.7 . . ?
N1 C7 C8 108.50(9) . . ?
N1 C7 C6 120.13(9) . . ?
C8 C7 C6 131.4 . . ?
N1 C7 C6A 125.48(9) . . ?
C8 C7 C6A 124.6 . . ?
C6 C7 C6A 12.7 . . ?
N3 C8 C7 105.17(9) . . ?
N3 C8 H8 127.4 . . ?
C7 C8 H8 127.4 . . ?
N3 C9 C10 116.00(14) . . ?
N3 C9 H9A 108.3 . . ?
C10 C9 H9A 108.3 . . ?
N3 C9 H9B 108.3 . . ?
C10 C9 H9B 108.3 . . ?
H9A C9 H9B 107.4 . . ?
N4 C10 C11 122.67(16) . . ?
N4 C10 C9 120.19(15) . . ?
C11 C10 C9 117.03(16) . . ?
C12 C11 C10 119.49(17) . . ?
C12 C11 H11 120.3 . . ?
C10 C11 H11 120.3 . . ?
C13 C12 C11 118.41(17) . . ?
C13 C12 H12 120.8 . . ?
C11 C12 H12 120.8 . . ?
C12 C13 C14 119.47(17) . . ?
C12 C13 H13 120.3 . . ?
C14 C13 H13 120.3 . . ?
N4 C14 C13 122.58(16) . . ?
N4 C14 C15 118.06(15) . . ?
C13 C14 C15 119.21(16) . . ?
N5 C15 C14 114.24(13) . . ?
N5 C15 H15A 108.7 . . ?
C14 C15 H15A 108.7 . . ?
N5 C15 H15B 108.7 . . ?
C14 C15 H15B 108.7 . . ?
H15A C15 H15B 107.6 . . ?
N5 C16 C17 105.21(16) . . ?
N5 C16 H16 127.4 . . ?
C17 C16 H16 127.4 . . ?
N7 C17 C16 108.19(16) . . ?
N7 C17 C18 122.04(16) . . ?
C16 C17 C18 129.78(18) . . ?
C23 C18 C19 118.89(19) . . ?
C23 C18 C17 120.72(18) . . ?
C19 C18 C17 120.36(19) . . ?
C18 C19 C20 120.1(2) . . ?
C18 C19 H19 119.9 . . ?
C20 C19 H19 119.9 . . ?
C21 C20 C19 120.4(2) . . ?
C21 C20 H20 119.8 . . ?
C19 C20 H20 119.8 . . ?
C20 C21 C22 119.7(2) . . ?
C20 C21 H21 120.1 . . ?
C22 C21 H21 120.1 . . ?
C21 C22 C23 120.3(2) . . ?
C21 C22 H22 119.8 . . ?
C23 C22 H22 119.8 . . ?
C18 C23 C22 120.5(2) . . ?
C18 C23 H23 119.7 . . ?
C22 C23 H23 119.7 . . ?
N2 N1 C7 107.84(13) . . ?
N1 N2 N3 108.33(14) . . ?
N1 N2 Co1 124.07(11) . . ?
N3 N2 Co1 121.24(11) . . ?
C8 N3 N2 110.15(14) . . ?
C8 N3 C9 129.21(14) . . ?
N2 N3 C9 119.88(15) . . ?
C10 N4 C14 117.18(14) . . ?
C10 N4 Co1 121.97(11) . . ?
C14 N4 Co1 119.53(11) . . ?
C16 N5 N6 110.33(14) . . ?
C16 N5 C15 130.04(14) . . ?
N6 N5 C15 119.26(14) . . ?
N7 N6 N5 108.22(14) . . ?
N7 N6 Co1 128.08(11) . . ?
N5 N6 Co1 123.42(11) . . ?
N6 N7 C17 108.05(14) . . ?
C32 C31 C36 120.3(2) . . ?
C32 C31 H31 119.8 . . ?
C36 C31 H31 119.8 . . ?
C33 C32 C31 120.2(3) . . ?
C33 C32 H32 119.9 . . ?
C31 C32 H32 119.9 . . ?
C34 C33 C32 120.0(3) . . ?
C34 C33 H33 120.0 . . ?
C32 C33 H33 120.0 . . ?
C33 C34 C35 120.3(3) . . ?
C33 C34 H34 119.8 . . ?
C35 C34 H34 119.8 . . ?
C36 C35 C34 120.4(2) . . ?
C36 C35 H35 119.8 . . ?
C34 C35 H35 119.8 . . ?
C35 C36 C31 118.7(2) . . ?
C35 C36 C37 121.2(2) . . ?
C31 C36 C37 120.02(18) . . ?
N31 C37 C38 108.14(17) . . ?
N31 C37 C36 121.20(17) . . ?
C38 C37 C36 130.52(18) . . ?
N33 C38 C37 105.41(16) . . ?
N33 C38 H38 127.3 . . ?
C37 C38 H38 127.3 . . ?
N33 C39 C40 113.71(15) . . ?
N33 C39 H39A 108.8 . . ?
C40 C39 H39A 108.8 . . ?
N33 C39 H39B 108.8 . . ?
C40 C39 H39B 108.8 . . ?
H39A C39 H39B 107.7 . . ?
N34 C40 C41 122.22(17) . . ?
N34 C40 C39 118.59(15) . . ?
C41 C40 C39 119.08(16) . . ?
C42 C41 C40 119.46(18) . . ?
C42 C41 H41 120.3 . . ?
C40 C41 H41 120.3 . . ?
C41 C42 C43 118.82(18) . . ?
C41 C42 H42 120.6 . . ?
C43 C42 H42 120.6 . . ?
C42 C43 C44 119.20(18) . . ?
C42 C43 H43 120.4 . . ?
C44 C43 H43 120.4 . . ?
N34 C44 C43 122.57(16) . . ?
N34 C44 C45 119.66(15) . . ?
C43 C44 C45 117.65(16) . . ?
N35 C45 C44 114.85(14) . . ?
N35 C45 H45A 108.6 . . ?
C44 C45 H45A 108.6 . . ?
N35 C45 H45B 108.6 . . ?
C44 C45 H45B 108.6 . . ?
H45A C45 H45B 107.5 . . ?
N35 C46 C47 105.39(16) . . ?
N35 C46 H46 127.3 . . ?
C47 C46 H46 127.3 . . ?
N37 C47 C46 108.45(16) . . ?
N37 C47 C48 121.50(17) . . ?
C46 C47 C48 130.02(18) . . ?
C53 C48 C49 118.8(2) . . ?
C53 C48 C47 121.0(2) . . ?
C49 C48 C47 120.2(2) . . ?
C50 C49 C48 119.9(2) . . ?
C50 C49 H49 120.0 . . ?
C48 C49 H49 120.0 . . ?
C51 C50 C49 119.8(3) . . ?
C51 C50 H50 120.1 . . ?
C49 C50 H50 120.1 . . ?
C52 C51 C50 121.0(3) . . ?
C52 C51 H51 119.5 . . ?
C50 C51 H51 119.5 . . ?
C51 C52 C53 119.5(3) . . ?
C51 C52 H52 120.2 . . ?
C53 C52 H52 120.2 . . ?
C52 C53 C48 121.0(3) . . ?
C52 C53 H53 119.5 . . ?
C48 C53 H53 119.5 . . ?
N32 N31 C37 108.16(15) . . ?
N31 N32 N33 108.48(14) . . ?
N31 N32 Co1 126.23(11) . . ?
N33 N32 Co1 122.91(12) . . ?
C38 N33 N32 109.81(15) . . ?
C38 N33 C39 130.44(15) . . ?
N32 N33 C39 119.74(14) . . ?
C44 N34 C40 117.70(15) . . ?
C44 N34 Co1 121.28(11) . . ?
C40 N34 Co1 120.45(12) . . ?
C46 N35 N36 109.92(14) . . ?
C46 N35 C45 130.43(15) . . ?
N36 N35 C45 119.34(14) . . ?
N37 N36 N35 108.45(13) . . ?
N37 N36 Co1 125.29(11) . . ?
N35 N36 Co1 121.63(10) . . ?
N36 N37 C47 107.78(14) . . ?
O2 Cl1 O1 110.17(12) . . ?
O2 Cl1 O4 108.13(11) . . ?
O1 Cl1 O4 110.53(11) . . ?
O2 Cl1 O3 110.70(13) . . ?
O1 Cl1 O3 108.59(10) . . ?
O4 Cl1 O3 108.71(10) . . ?
O7 Cl2 O5 110.13(9) . . ?
O7 Cl2 O8 109.52(10) . . ?
O5 Cl2 O8 109.95(10) . . ?
O7 Cl2 O6 108.75(8) . . ?
O5 Cl2 O6 109.68(8) . . ?
O8 Cl2 O6 108.79(10) . . ?
N61 C61 C62 179.1(3) . . ?
C61 C62 H62A 109.5 . . ?
C61 C62 H62B 109.5 . . ?
H62A C62 H62B 109.5 . . ?
C61 C62 H62C 109.5 . . ?
H62A C62 H62C 109.5 . . ?
H62B C62 H62C 109.5 . . ?
C72 C71 H71A 109.5 . . ?
C72 C71 H71B 109.5 . . ?
H71A C71 H71B 109.5 . . ?
C72 C71 H71C 109.5 . . ?
H71A C71 H71C 109.5 . . ?
H71B C71 H71C 109.5 . . ?
O71 C72 C71 114.7(5) . . ?
O71 C72 H72A 108.6 . . ?
C71 C72 H72A 108.6 . . ?
O71 C72 H72B 108.6 . . ?
C71 C72 H72B 108.6 . . ?
H72A C72 H72B 107.6 . . ?
C74 C73 O71 112.7(4) . . ?
C74 C73 H73A 109.0 . . ?
O71 C73 H73A 109.0 . . ?
C74 C73 H73B 109.0 . . ?
O71 C73 H73B 109.0 . . ?
H73A C73 H73B 107.8 . . ?
C73 C74 H74A 109.5 . . ?
C73 C74 H74B 109.5 . . ?
H74A C74 H74B 109.5 . . ?
C73 C74 H74C 109.5 . . ?
H74A C74 H74C 109.5 . . ?
H74B C74 H74C 109.5 . . ?
C72 O71 C73 113.9(4) . . ?

loop_
_geom_bond_atom_site_label_1
_geom_bond_atom_site_label_2
_geom_bond_distance
_geom_bond_site_symmetry_2
_geom_bond_publ_flag
Co1 N6 2.0875(15) . ?
Co1 N2 2.0903(15) . ?
Co1 N32 2.0952(15) . ?
Co1 N36 2.0979(14) . ?
Co1 N4 2.1859(13) . ?
Co1 N34 2.1972(14) . ?
C1 C2 1.3900 . ?
C1 C6 1.3900 . ?
C1 H1 0.9500 . ?
C2 C3 1.3900 . ?
C2 H2 0.9500 . ?
C3 C4 1.3900 . ?
C3 H3 0.9500 . ?
C4 C5 1.3900 . ?
C4 H4 0.9500 . ?
C5 C6 1.3900 . ?
C5 H5 0.9500 . ?
C6 C7 1.4522 . ?
C1A C2A 1.3729 . ?
C1A C6A 1.4026 . ?
C2A C3A 1.3698 . ?
C3A C4A 1.2950 . ?
C4A C5A 1.4354 . ?
C5A C6A 1.4185 . ?
C6A C7 1.5684 . ?
C7 N1 1.3567(17) . ?
C7 C8 1.3805 . ?
C8 N3 1.3383(18) . ?
C8 H8 0.9500 . ?
C9 N3 1.458(2) . ?
C9 C10 1.513(2) . ?
C9 H9A 0.9900 . ?
C9 H9B 0.9900 . ?
C10 N4 1.347(2) . ?
C10 C11 1.381(2) . ?
C11 C12 1.379(2) . ?
C11 H11 0.9500 . ?
C12 C13 1.378(2) . ?
C12 H12 0.9500 . ?
C13 C14 1.378(2) . ?
C13 H13 0.9500 . ?
C14 N4 1.356(2) . ?
C14 C15 1.513(2) . ?
C15 N5 1.467(2) . ?
C15 H15A 0.9900 . ?
C15 H15B 0.9900 . ?
C16 N5 1.339(2) . ?
C16 C17 1.384(2) . ?
C16 H16 0.9500 . ?
C17 N7 1.355(2) . ?
C17 C18 1.470(2) . ?
C18 C23 1.381(3) . ?
C18 C19 1.386(3) . ?
C19 C20 1.389(3) . ?
C19 H19 0.9500 . ?
C20 C21 1.370(3) . ?
C20 H20 0.9500 . ?
C21 C22 1.372(3) . ?
C21 H21 0.9500 . ?
C22 C23 1.384(3) . ?
C22 H22 0.9500 . ?
C23 H23 0.9500 . ?
N1 N2 1.3208(19) . ?
N2 N3 1.3449(18) . ?
N5 N6 1.3399(18) . ?
N6 N7 1.3244(18) . ?
C31 C32 1.382(3) . ?
C31 C36 1.393(3) . ?
C31 H31 0.9500 . ?
C32 C33 1.370(4) . ?
C32 H32 0.9500 . ?
C33 C34 1.369(4) . ?
C33 H33 0.9500 . ?
C34 C35 1.385(3) . ?
C34 H34 0.9500 . ?
C35 C36 1.379(3) . ?
C35 H35 0.9500 . ?
C36 C37 1.473(3) . ?
C37 N31 1.354(2) . ?
C37 C38 1.380(3) . ?
C38 N33 1.339(2) . ?
C38 H38 0.9500 . ?
C39 N33 1.460(2) . ?
C39 C40 1.517(2) . ?
C39 H39A 0.9900 . ?
C39 H39B 0.9900 . ?
C40 N34 1.355(2) . ?
C40 C41 1.383(2) . ?
C41 C42 1.374(3) . ?
C41 H41 0.9500 . ?
C42 C43 1.379(3) . ?
C42 H42 0.9500 . ?
C43 C44 1.386(2) . ?
C43 H43 0.9500 . ?
C44 N34 1.343(2) . ?
C44 C45 1.514(2) . ?
C45 N35 1.460(2) . ?
C45 H45A 0.9900 . ?
C45 H45B 0.9900 . ?
C46 N35 1.336(2) . ?
C46 C47 1.378(2) . ?
C46 H46 0.9500 . ?
C47 N37 1.358(2) . ?
C47 C48 1.472(3) . ?
C48 C53 1.385(3) . ?
C48 C49 1.392(3) . ?
C49 C50 1.386(3) . ?
C49 H49 0.9500 . ?
C50 C51 1.375(4) . ?
C50 H50 0.9500 . ?
C51 C52 1.365(4) . ?
C51 H51 0.9500 . ?
C52 C53 1.378(3) . ?
C52 H52 0.9500 . ?
C53 H53 0.9500 . ?
N31 N32 1.315(2) . ?
N32 N33 1.3428(18) . ?
N35 N36 1.3473(18) . ?
N36 N37 1.3174(18) . ?
Cl1 O2 1.4203(17) . ?
Cl1 O1 1.4231(15) . ?
Cl1 O4 1.4331(16) . ?
Cl1 O3 1.4341(16) . ?
Cl2 O7 1.4317(13) . ?
Cl2 O5 1.4332(13) . ?
Cl2 O8 1.4356(16) . ?
Cl2 O6 1.4377(13) . ?
C61 N61 1.124(3) . ?
C61 C62 1.455(4) . ?
C62 H62A 0.9800 . ?
C62 H62B 0.9800 . ?
C62 H62C 0.9800 . ?
C71 C72 1.452(5) . ?
C71 H71A 0.9800 . ?
C71 H71B 0.9800 . ?
C71 H71C 0.9800 . ?
C72 O71 1.324(5) . ?
C72 H72A 0.9900 . ?
C72 H72B 0.9900 . ?
C73 C74 1.381(4) . ?
C73 O71 1.428(4) . ?
C73 H73A 0.9900 . ?
C73 H73B 0.9900 . ?
C74 H74A 0.9800 . ?
C74 H74B 0.9800 . ?
C74 H74C 0.9800 . ?

loop_
_geom_torsion_atom_site_label_1
_geom_torsion_atom_site_label_2
_geom_torsion_atom_site_label_3
_geom_torsion_atom_site_label_4
_geom_torsion
_geom_torsion_site_symmetry_1
_geom_torsion_site_symmetry_2
_geom_torsion_site_symmetry_3
_geom_torsion_site_symmetry_4
_geom_torsion_publ_flag
C6 C1 C2 C3 0.0 . . . . ?
C1 C2 C3 C4 0.0 . . . . ?
C2 C3 C4 C5 0.0 . . . . ?
C3 C4 C5 C6 0.0 . . . . ?
C4 C5 C6 C1 0.0 . . . . ?
C4 C5 C6 C7 -175.4 . . . . ?
C2 C1 C6 C5 0.0 . . . . ?
C2 C1 C6 C7 175.6 . . . . ?
C6A C1A C2A C3A -0.8 . . . . ?
C1A C2A C3A C4A -7.9 . . . . ?
C2A C3A C4A C5A 7.6 . . . . ?
C3A C4A C5A C6A 1.0 . . . . ?
C2A C1A C6A C5A 8.9 . . . . ?
C2A C1A C6A C7 -174.9 . . . . ?
C4A C5A C6A C1A -9.0 . . . . ?
C4A C5A C6A C7 174.7 . . . . ?
C5 C6 C7 N1 21.17(14) . . . . ?
C1 C6 C7 N1 -154.32(14) . . . . ?
C5 C6 C7 C8 -158.3 . . . . ?
C1 C6 C7 C8 26.2 . . . . ?
C5 C6 C7 C6A 139.6 . . . . ?
C1 C6 C7 C6A -35.9 . . . . ?
C1A C6A C7 N1 146.81(15) . . . . ?
C5A C6A C7 N1 -37.13(15) . . . . ?
C1A C6A C7 C8 -48.6 . . . . ?
C5A C6A C7 C8 127.5 . . . . ?
C1A C6A C7 C6 77.8 . . . . ?
C5A C6A C7 C6 -106.1 . . . . ?
N1 C7 C8 N3 -0.25(12) . . . . ?
C6 C7 C8 N3 179.29(11) . . . . ?
C6A C7 C8 N3 -167.06(10) . . . . ?
N3 C9 C10 N4 39.8(2) . . . . ?
N3 C9 C10 C11 -143.96(16) . . . . ?
N4 C10 C11 C12 2.2(3) . . . . ?
C9 C10 C11 C12 -173.96(16) . . . . ?
C10 C11 C12 C13 -3.3(3) . . . . ?
C11 C12 C13 C14 0.7(3) . . . . ?
C12 C13 C14 N4 3.4(3) . . . . ?
C12 C13 C14 C15 -172.05(16) . . . . ?
N4 C14 C15 N5 67.3(2) . . . . ?
C13 C14 C15 N5 -117.03(17) . . . . ?
N5 C16 C17 N7 -0.1(2) . . . . ?
N5 C16 C17 C18 179.95(17) . . . . ?
N7 C17 C18 C23 177.74(18) . . . . ?
C16 C17 C18 C23 -2.3(3) . . . . ?
N7 C17 C18 C19 -0.3(3) . . . . ?
C16 C17 C18 C19 179.6(2) . . . . ?
C23 C18 C19 C20 -0.8(3) . . . . ?
C17 C18 C19 C20 177.29(19) . . . . ?
C18 C19 C20 C21 0.8(4) . . . . ?
C19 C20 C21 C22 0.1(4) . . . . ?
C20 C21 C22 C23 -0.9(4) . . . . ?
C19 C18 C23 C22 0.0(3) . . . . ?
C17 C18 C23 C22 -178.12(19) . . . . ?
C21 C22 C23 C18 0.9(3) . . . . ?
C8 C7 N1 N2 -0.37(14) . . . . ?
C6 C7 N1 N2 -179.96(9) . . . . ?
C6A C7 N1 N2 166.29(10) . . . . ?
C7 N1 N2 N3 0.84(17) . . . . ?
C7 N1 N2 Co1 152.93(10) . . . . ?
N6 Co1 N2 N1 -62(2) . . . . ?
N32 Co1 N2 N1 131.03(13) . . . . ?
N36 Co1 N2 N1 -46.97(13) . . . . ?
N4 Co1 N2 N1 -140.58(13) . . . . ?
N34 Co1 N2 N1 41.52(13) . . . . ?
N6 Co1 N2 N3 87(2) . . . . ?
N32 Co1 N2 N3 -80.29(13) . . . . ?
N36 Co1 N2 N3 101.72(13) . . . . ?
N4 Co1 N2 N3 8.10(13) . . . . ?
N34 Co1 N2 N3 -169.80(12) . . . . ?
C7 C8 N3 N2 0.77(14) . . . . ?
C7 C8 N3 C9 170.61(14) . . . . ?
N1 N2 N3 C8 -1.03(18) . . . . ?
Co1 N2 N3 C8 -154.06(11) . . . . ?
N1 N2 N3 C9 -171.95(13) . . . . ?
Co1 N2 N3 C9 35.02(19) . . . . ?
C10 C9 N3 C8 123.09(18) . . . . ?
C10 C9 N3 N2 -67.9(2) . . . . ?
C11 C10 N4 C14 1.8(2) . . . . ?
C9 C10 N4 C14 177.78(15) . . . . ?
C11 C10 N4 Co1 -165.08(13) . . . . ?
C9 C10 N4 Co1 10.9(2) . . . . ?
C13 C14 N4 C10 -4.6(2) . . . . ?
C15 C14 N4 C10 170.93(14) . . . . ?
C13 C14 N4 Co1 162.59(13) . . . . ?
C15 C14 N4 Co1 -21.87(19) . . . . ?
N6 Co1 N4 C10 151.02(13) . . . . ?
N2 Co1 N4 C10 -30.61(13) . . . . ?
N32 Co1 N4 C10 62.91(13) . . . . ?
N36 Co1 N4 C10 -115.92(13) . . . . ?
N34 Co1 N4 C10 98.4(11) . . . . ?
N6 Co1 N4 C14 -15.53(12) . . . . ?
N2 Co1 N4 C14 162.83(13) . . . . ?
N32 Co1 N4 C14 -103.65(13) . . . . ?
N36 Co1 N4 C14 77.52(13) . . . . ?
N34 Co1 N4 C14 -68.1(11) . . . . ?
C17 C16 N5 N6 0.52(19) . . . . ?
C17 C16 N5 C15 173.25(16) . . . . ?
C14 C15 N5 C16 126.59(18) . . . . ?
C14 C15 N5 N6 -61.2(2) . . . . ?
C16 N5 N6 N7 -0.76(19) . . . . ?
C15 N5 N6 N7 -174.38(13) . . . . ?
C16 N5 N6 Co1 -175.16(11) . . . . ?
C15 N5 N6 Co1 11.2(2) . . . . ?
N2 Co1 N6 N7 129.5(19) . . . . ?
N32 Co1 N6 N7 -63.04(14) . . . . ?
N36 Co1 N6 N7 114.97(14) . . . . ?
N4 Co1 N6 N7 -151.47(14) . . . . ?
N34 Co1 N6 N7 26.39(14) . . . . ?
N2 Co1 N6 N5 -57(2) . . . . ?
N32 Co1 N6 N5 110.20(13) . . . . ?
N36 Co1 N6 N5 -71.79(13) . . . . ?
N4 Co1 N6 N5 21.78(13) . . . . ?
N34 Co1 N6 N5 -160.37(13) . . . . ?
N5 N6 N7 C17 0.67(18) . . . . ?
Co1 N6 N7 C17 174.74(12) . . . . ?
C16 C17 N7 N6 -0.3(2) . . . . ?
C18 C17 N7 N6 179.60(15) . . . . ?
C36 C31 C32 C33 0.3(4) . . . . ?
C31 C32 C33 C34 1.8(4) . . . . ?
C32 C33 C34 C35 -2.2(4) . . . . ?
C33 C34 C35 C36 0.5(4) . . . . ?
C34 C35 C36 C31 1.7(3) . . . . ?
C34 C35 C36 C37 -175.0(2) . . . . ?
C32 C31 C36 C35 -2.1(3) . . . . ?
C32 C31 C36 C37 174.6(2) . . . . ?
C35 C36 C37 N31 173.95(19) . . . . ?
C31 C36 C37 N31 -2.7(3) . . . . ?
C35 C36 C37 C38 -1.2(3) . . . . ?
C31 C36 C37 C38 -177.8(2) . . . . ?
N31 C37 C38 N33 -0.5(2) . . . . ?
C36 C37 C38 N33 175.13(18) . . . . ?
N33 C39 C40 N34 62.7(2) . . . . ?
N33 C39 C40 C41 -120.95(19) . . . . ?
N34 C40 C41 C42 2.3(3) . . . . ?
C39 C40 C41 C42 -173.91(19) . . . . ?
C40 C41 C42 C43 -1.0(3) . . . . ?
C41 C42 C43 C44 -0.5(3) . . . . ?
C42 C43 C44 N34 0.9(3) . . . . ?
C42 C43 C44 C45 -175.18(18) . . . . ?
N34 C44 C45 N35 48.4(2) . . . . ?
C43 C44 C45 N35 -135.38(17) . . . . ?
N35 C46 C47 N37 -0.2(2) . . . . ?
N35 C46 C47 C48 -178.27(18) . . . . ?
N37 C47 C48 C53 -161.25(19) . . . . ?
C46 C47 C48 C53 16.6(3) . . . . ?
N37 C47 C48 C49 18.5(3) . . . . ?
C46 C47 C48 C49 -163.7(2) . . . . ?
C53 C48 C49 C50 1.0(3) . . . . ?
C47 C48 C49 C50 -178.7(2) . . . . ?
C48 C49 C50 C51 -1.0(4) . . . . ?
C49 C50 C51 C52 0.4(5) . . . . ?
C50 C51 C52 C53 0.3(5) . . . . ?
C51 C52 C53 C48 -0.3(4) . . . . ?
C49 C48 C53 C52 -0.4(4) . . . . ?
C47 C48 C53 C52 179.4(2) . . . . ?
C38 C37 N31 N32 0.1(2) . . . . ?
C36 C37 N31 N32 -175.99(16) . . . . ?
C37 N31 N32 N33 0.3(2) . . . . ?
C37 N31 N32 Co1 163.05(12) . . . . ?
N6 Co1 N32 N31 -51.24(15) . . . . ?
N2 Co1 N32 N31 128.40(15) . . . . ?
N36 Co1 N32 N31 -171.2(14) . . . . ?
N4 Co1 N32 N31 39.26(15) . . . . ?
N34 Co1 N32 N31 -139.17(15) . . . . ?
N6 Co1 N32 N33 109.18(14) . . . . ?
N2 Co1 N32 N33 -71.18(14) . . . . ?
N36 Co1 N32 N33 -10.8(16) . . . . ?
N4 Co1 N32 N33 -160.32(14) . . . . ?
N34 Co1 N32 N33 21.25(14) . . . . ?
C37 C38 N33 N32 0.7(2) . . . . ?
C37 C38 N33 C39 -178.68(17) . . . . ?
N31 N32 N33 C38 -0.6(2) . . . . ?
Co1 N32 N33 C38 -164.06(12) . . . . ?
N31 N32 N33 C39 178.81(15) . . . . ?
Co1 N32 N33 C39 15.4(2) . . . . ?
C40 C39 N33 C38 115.0(2) . . . . ?
C40 C39 N33 N32 -64.3(2) . . . . ?
C43 C44 N34 C40 0.2(3) . . . . ?
C45 C44 N34 C40 176.26(15) . . . . ?
C43 C44 N34 Co1 -171.16(14) . . . . ?
C45 C44 N34 Co1 4.9(2) . . . . ?
C41 C40 N34 C44 -1.8(3) . . . . ?
C39 C40 N34 C44 174.36(16) . . . . ?
C41 C40 N34 Co1 169.63(14) . . . . ?
C39 C40 N34 Co1 -14.2(2) . . . . ?
N6 Co1 N34 C44 61.98(13) . . . . ?
N2 Co1 N34 C44 -116.40(13) . . . . ?
N32 Co1 N34 C44 150.12(13) . . . . ?
N36 Co1 N34 C44 -31.10(13) . . . . ?
N4 Co1 N34 C44 114.6(11) . . . . ?
N6 Co1 N34 C40 -109.17(13) . . . . ?
N2 Co1 N34 C40 72.45(13) . . . . ?
N32 Co1 N34 C40 -21.03(13) . . . . ?
N36 Co1 N34 C40 157.76(13) . . . . ?
N4 Co1 N34 C40 -56.5(12) . . . . ?
C47 C46 N35 N36 0.72(19) . . . . ?
C47 C46 N35 C45 174.15(16) . . . . ?
C44 C45 N35 C46 118.23(19) . . . . ?
C44 C45 N35 N36 -68.9(2) . . . . ?
C46 N35 N36 N37 -0.96(18) . . . . ?
C45 N35 N36 N37 -175.22(13) . . . . ?
C46 N35 N36 Co1 -157.99(12) . . . . ?
C45 N35 N36 Co1 27.74(19) . . . . ?
N6 Co1 N36 N37 134.12(13) . . . . ?
N2 Co1 N36 N37 -45.46(13) . . . . ?
N32 Co1 N36 N37 -106.0(15) . . . . ?
N4 Co1 N36 N37 43.49(13) . . . . ?
N34 Co1 N36 N37 -138.04(13) . . . . ?
N6 Co1 N36 N35 -72.84(13) . . . . ?
N2 Co1 N36 N35 107.57(13) . . . . ?
N32 Co1 N36 N35 47.0(15) . . . . ?
N4 Co1 N36 N35 -163.48(12) . . . . ?
N34 Co1 N36 N35 15.00(12) . . . . ?
N35 N36 N37 C47 0.78(18) . . . . ?
Co1 N36 N37 C47 156.76(12) . . . . ?
C46 C47 N37 N36 -0.34(19) . . . . ?
C48 C47 N37 N36 177.90(16) . . . . ?
C71 C72 O71 C73 -179.1(4) . . . . ?
C74 C73 O71 C72 140.6(4) . . . . ?
